data_7709541
loop_
_publ_author_name
'Chen, Yating'
'Zhang, Shaonan'
'Wang, Zhen-Feng'
'Wei, Qingmin'
'Zhang, Shuhua'

_publ_section_title
;
 Discovery of thirteen cobalt (II) and copper (II) salicylaldehyde Schiff
 base complexes that induce apoptosis and autophagy in human lung
 adenocarcinoma A549/DDP cells and that can overcome cisplatin resistance
 in vitro and in vivo
;
_journal_name_full 'Dalton Transactions'
_journal_paper_doi 10.1039/D1DT03749H
_journal_year 2022
_chemical_formula_moiety 'C12 H11 Cl3 Cu N3 O3, N O3, H2 O'
_chemical_formula_sum 'C12 H13 Cl3 Cu N4 O7'
_chemical_formula_weight 495.15
_space_group_crystal_system monoclinic
_space_group_IT_number 15
_space_group_name_Hall '-C 2yc'
_space_group_name_H-M_alt 'C 1 2/c 1'
_atom_sites_solution_hydrogens mixed
_audit_creation_method SHELXL-2014
_audit_update_record
;
2021-12-07 deposited with the CCDC.	2022-02-15 downloaded from the CCDC.
;
_cell_angle_alpha 90
_cell_angle_beta 113.840(6)
_cell_angle_gamma 90
_cell_formula_units_Z 8
_cell_length_a 20.3976(15)
_cell_length_b 14.1980(7)
_cell_length_c 13.6387(9)
_cell_measurement_reflns_used 4537
_cell_measurement_temperature 293(2)
_cell_measurement_theta_max 27.7560
_cell_measurement_theta_min 3.5580
_cell_volume 3612.8(4)
_computing_structure_refinement 'SHELXL-2014 (Sheldrick, 2014)'
_diffrn_ambient_temperature 293(2)
_diffrn_detector_area_resol_mean 16.0233
_diffrn_measured_fraction_theta_full 0.973
_diffrn_measured_fraction_theta_max 0.997
_diffrn_measurement_device_type 'SuperNova, Single source at offset, Eos'
_diffrn_measurement_method '\w scans'
_diffrn_radiation_type MoK\a
_diffrn_radiation_wavelength 0.71073
_diffrn_reflns_av_R_equivalents 0.0329
_diffrn_reflns_av_unetI/netI 0.0282
_diffrn_reflns_Laue_measured_fraction_full 0.973
_diffrn_reflns_Laue_measured_fraction_max 0.997
_diffrn_reflns_limit_h_max 23
_diffrn_reflns_limit_h_min -24
_diffrn_reflns_limit_k_max 15
_diffrn_reflns_limit_k_min -16
_diffrn_reflns_limit_l_max 16
_diffrn_reflns_limit_l_min -16
_diffrn_reflns_number 12202
_diffrn_reflns_point_group_measured_fraction_full 0.973
_diffrn_reflns_point_group_measured_fraction_max 0.997
_diffrn_reflns_theta_full 25.242
_diffrn_reflns_theta_max 25.008
_diffrn_reflns_theta_min 3.336
_diffrn_source 'SuperNova (Mo) X-ray Source'
_exptl_absorpt_coefficient_mu 1.698
_exptl_absorpt_correction_T_max 0.762
_exptl_absorpt_correction_T_min 0.719
_exptl_absorpt_correction_type multi-scan
_exptl_absorpt_process_details
;
CrysAlisPro, Agilent Technologies,
Version 1.171.37.35 (release 13-08-2014 CrysAlis171 .NET)
(compiled Aug 13 2014,18:06:01)
Empirical absorption correction using spherical harmonics,
 implemented in SCALE3 ABSPACK scaling algorithm.
;
_exptl_crystal_colour blue
_exptl_crystal_density_diffrn 1.821
_exptl_crystal_description block
_exptl_crystal_F_000 1992
_exptl_crystal_size_max 0.200
_exptl_crystal_size_mid 0.190
_exptl_crystal_size_min 0.160
_refine_diff_density_max 0.403
_refine_diff_density_min -0.422
_refine_diff_density_rms 0.063
_refine_ls_extinction_method none
_refine_ls_goodness_of_fit_ref 1.006
_refine_ls_hydrogen_treatment constr
_refine_ls_matrix_type full
_refine_ls_number_parameters 259
_refine_ls_number_reflns 3178
_refine_ls_number_restraints 3
_refine_ls_restrained_S_all 1.007
_refine_ls_R_factor_all 0.0451
_refine_ls_R_factor_gt 0.0361
_refine_ls_shift/su_max 0.001
_refine_ls_shift/su_mean 0.000
_refine_ls_structure_factor_coef Fsqd
_refine_ls_weighting_details 'w=1/[\s^2^(Fo^2^)+(0.0726P)^2^+3.6876P] where P=(Fo^2^+2Fc^2^)/3'
_refine_ls_weighting_scheme calc
_refine_ls_wR_factor_gt 0.1070
_refine_ls_wR_factor_ref 0.1188
_reflns_Friedel_coverage 0.000
_reflns_number_gt 2683
_reflns_number_total 3178
_reflns_threshold_expression 'I > 2\s(I)'
_cod_data_source_file d1dt03749h2.cif
_cod_data_source_block cu1
_cod_original_sg_symbol_H-M 'C 2/c'
_cod_database_code 7709541
_shelx_space_group_comment
;
The symmetry employed for this shelxl refinement is uniquely defined
by the following loop, which should always be used as a source of
symmetry information in preference to the above space-group names.
They are only intended as comments.
;
_shelx_estimated_absorpt_t_min 0.728
_shelx_estimated_absorpt_t_max 0.773
_shelxl_version_number 2014-3

loop_
_space_group_symop_operation_xyz
'x, y, z'
'-x, y, -z+1/2'
'x+1/2, y+1/2, z'
'-x+1/2, y+1/2, -z+1/2'
'-x, -y, -z'
'x, -y, z-1/2'
'-x+1/2, -y+1/2, -z'
'x+1/2, -y+1/2, z-1/2'

loop_
_atom_site_label
_atom_site_type_symbol
_atom_site_fract_x
_atom_site_fract_y
_atom_site_fract_z
_atom_site_U_iso_or_equiv
_atom_site_adp_type
_atom_site_occupancy
_atom_site_site_symmetry_order
_atom_site_calc_flag
_atom_site_refinement_flags_posn
_atom_site_refinement_flags_adp
_atom_site_refinement_flags_occupancy
_atom_site_disorder_assembly
_atom_site_disorder_group
Cu1 Cu -0.31826(2) -0.42175(3) 0.08743(3) 0.03995(17) Uani 1 1 d . . . . .
Cl1 Cl -0.49644(5) -0.18176(8) 0.02218(13) 0.0918(5) Uani 1 1 d . . . . .
N1 N -0.23190(12) -0.34620(17) 0.12231(19) 0.0336(5) Uani 1 1 d . . . . .
O1 O -0.37637(11) -0.31100(16) 0.0613(2) 0.0541(6) Uani 1 1 d . . . . .
C1 C -0.35595(16) -0.2229(2) 0.0771(2) 0.0388(7) Uani 1 1 d . . . . .
O1W O -0.48742(15) -0.6116(2) 0.1046(3) 0.0978(12) Uani 1 1 d . . . . .
H1WA H -0.5015 -0.6495 0.0511 0.147 Uiso 1 1 d R U . . .
H1WB H -0.4671 -0.6461 0.1594 0.147 Uiso 1 1 d R U . . .
Cl2 Cl -0.29723(6) 0.08894(6) 0.12584(8) 0.0565(3) Uani 1 1 d . . . . .
N2 N -0.17168(13) -0.39911(19) 0.1435(2) 0.0399(6) Uani 1 1 d . . . . .
H2A H -0.1307 -0.3731 0.1579 0.048 Uiso 1 1 calc R U . . .
O2 O -0.38045(12) -0.46282(19) -0.0788(2) 0.0583(7) Uani 1 1 d . . . . .
H2B H -0.4201 -0.4333 -0.1104 0.087 Uiso 1 1 d R U . . .
H2C H -0.3926 -0.5215 -0.0896 0.087 Uiso 1 1 d R U . . .
C2 C -0.40716(17) -0.1507(2) 0.0603(3) 0.0477(8) Uani 1 1 d . . . . .
Cl3 Cl -0.33848(6) -0.66507(7) 0.07360(10) 0.0664(3) Uani 1 1 d . . . . .
N3 N -0.24561(13) -0.52759(18) 0.11357(19) 0.0371(6) Uani 1 1 d . . . . .
O3 O -0.38030(13) -0.47786(18) 0.1560(2) 0.0566(6) Uani 1 1 d . . . . .
H3A H -0.3635 -0.4669 0.2196 0.085 Uiso 1 1 d R U . . .
H3D H -0.4144 -0.5178 0.1408 0.085 Uiso 1 1 d R U . . .
C3 C -0.38975(19) -0.0569(2) 0.0746(3) 0.0479(8) Uani 1 1 d . . . . .
H3B H -0.4253 -0.0118 0.0621 0.058 Uiso 1 1 calc R U . . .
C4 C -0.31892(18) -0.0303(2) 0.1077(3) 0.0413(7) Uani 1 1 d . . . . .
C5 C -0.26644(17) -0.0965(2) 0.1266(2) 0.0385(7) Uani 1 1 d . . . . .
H5A H -0.2188 -0.0779 0.1500 0.046 Uiso 1 1 calc R U . . .
N5 N -0.5000 -0.3704(3) 0.2500 0.0679(14) Uani 1 2 d DS T P . .
C6 C -0.28425(15) -0.1923(2) 0.1106(2) 0.0325(6) Uani 1 1 d . . . . .
C7 C -0.22556(15) -0.2560(2) 0.1308(2) 0.0361(7) Uani 1 1 d . . . . .
H7A H -0.1799 -0.2305 0.1513 0.043 Uiso 1 1 calc R U . . .
C8 C -0.17891(16) -0.4942(2) 0.1409(2) 0.0364(7) Uani 1 1 d . . . . .
C9 C -0.11930(19) -0.5533(3) 0.1639(3) 0.0506(8) Uani 1 1 d . . . . .
H9A H -0.0739 -0.5282 0.1812 0.061 Uiso 1 1 calc R U . . .
C10 C -0.1296(2) -0.6483(3) 0.1602(3) 0.0544(9) Uani 1 1 d . . . . .
H10A H -0.0909 -0.6888 0.1758 0.065 Uiso 1 1 calc R U . . .
C11 C -0.19743(19) -0.6844(2) 0.1334(3) 0.0520(9) Uani 1 1 d . . . . .
H11A H -0.2051 -0.7490 0.1312 0.062 Uiso 1 1 calc R U . . .
C12 C -0.25282(18) -0.6226(2) 0.1103(3) 0.0437(7) Uani 1 1 d . . . . .
O7 O -0.4242(3) -0.3699(4) 0.2830(5) 0.0610(13) Uani 0.5 1 d D . P . .
O6 O -0.4734(7) -0.3839(10) 0.3365(11) 0.154(6) Uani 0.5 1 d D . P . .
O8 O -0.5136(8) -0.3545(10) 0.3190(16) 0.157(6) Uani 0.5 1 d D . P . .
N4 N 0.0000 -0.3006(4) 0.2500 0.0898(18) Uani 1 2 d S T P . .
O4 O 0.0000 -0.3867(4) 0.2500 0.129(2) Uani 1 2 d S T P . .
O5 O -0.05609(15) -0.2580(3) 0.2240(4) 0.1211(16) Uani 1 1 d . . . . .

loop_
_atom_site_aniso_label
_atom_site_aniso_U_11
_atom_site_aniso_U_22
_atom_site_aniso_U_33
_atom_site_aniso_U_23
_atom_site_aniso_U_13
_atom_site_aniso_U_12
Cu1 0.0341(3) 0.0283(3) 0.0613(3) -0.00143(16) 0.0233(2) -0.00165(14)
Cl1 0.0416(5) 0.0513(7) 0.1866(14) -0.0102(7) 0.0504(7) 0.0031(4)
N1 0.0295(12) 0.0317(14) 0.0395(13) 0.0012(10) 0.0139(10) 0.0028(10)
O1 0.0348(12) 0.0310(13) 0.0992(18) -0.0033(12) 0.0300(12) -0.0022(9)
C1 0.0386(17) 0.0339(18) 0.0488(17) -0.0033(13) 0.0228(13) -0.0011(13)
O1W 0.0473(17) 0.0577(19) 0.169(3) -0.018(2) 0.0241(18) -0.0081(14)
Cl2 0.0808(7) 0.0279(5) 0.0621(6) -0.0047(4) 0.0304(5) -0.0047(4)
N2 0.0301(13) 0.0356(15) 0.0524(15) -0.0001(12) 0.0149(11) 0.0013(11)
O2 0.0435(14) 0.0624(17) 0.0612(15) -0.0085(13) 0.0131(11) 0.0011(12)
C2 0.0352(17) 0.0366(19) 0.075(2) -0.0003(16) 0.0255(15) 0.0035(13)
Cl3 0.0622(6) 0.0349(5) 0.1075(8) -0.0108(5) 0.0401(5) -0.0108(4)
N3 0.0416(15) 0.0312(14) 0.0412(14) 0.0003(11) 0.0196(11) 0.0015(11)
O3 0.0589(15) 0.0527(16) 0.0731(16) -0.0040(12) 0.0423(13) -0.0146(12)
C3 0.050(2) 0.0352(19) 0.063(2) 0.0000(16) 0.0274(16) 0.0094(15)
C4 0.059(2) 0.0259(16) 0.0432(16) -0.0049(13) 0.0249(14) -0.0033(14)
C5 0.0423(17) 0.0334(17) 0.0410(17) -0.0038(13) 0.0181(13) -0.0057(13)
N5 0.101(5) 0.033(3) 0.081(4) 0.000 0.049(5) 0.000
C6 0.0364(15) 0.0300(16) 0.0335(14) -0.0002(12) 0.0166(12) -0.0014(12)
C7 0.0303(15) 0.0352(18) 0.0412(15) 0.0003(13) 0.0129(12) -0.0043(12)
C8 0.0383(17) 0.0362(18) 0.0357(15) 0.0019(12) 0.0159(12) 0.0056(13)
C9 0.0418(19) 0.047(2) 0.061(2) 0.0025(17) 0.0180(15) 0.0083(15)
C10 0.058(2) 0.041(2) 0.064(2) 0.0065(17) 0.0251(17) 0.0206(17)
C11 0.065(2) 0.0311(19) 0.064(2) 0.0024(16) 0.0304(18) 0.0083(16)
C12 0.055(2) 0.0322(18) 0.0490(18) -0.0032(14) 0.0269(15) -0.0036(14)
O7 0.058(3) 0.057(4) 0.074(4) -0.011(3) 0.033(3) -0.007(3)
O6 0.153(11) 0.176(11) 0.087(6) -0.009(7) 0.000(7) 0.104(9)
O8 0.157(12) 0.157(12) 0.231(15) -0.086(11) 0.155(12) -0.039(8)
N4 0.045(3) 0.058(4) 0.135(5) 0.000 0.004(3) 0.000
O4 0.119(5) 0.052(3) 0.190(6) 0.000 0.038(4) 0.000
O5 0.0290(15) 0.080(2) 0.217(4) 0.010(3) 0.0105(19) 0.0042(15)

loop_
_atom_type_symbol
_atom_type_description
_atom_type_scat_dispersion_real
_atom_type_scat_dispersion_imag
_atom_type_scat_source
C C 0.0033 0.0016 'International Tables Vol C Tables 4.2.6.8 and 6.1.1.4'
H H 0.0000 0.0000 'International Tables Vol C Tables 4.2.6.8 and 6.1.1.4'
N N 0.0061 0.0033 'International Tables Vol C Tables 4.2.6.8 and 6.1.1.4'
O O 0.0106 0.0060 'International Tables Vol C Tables 4.2.6.8 and 6.1.1.4'
Cl Cl 0.1484 0.1585 'International Tables Vol C Tables 4.2.6.8 and 6.1.1.4'
Cu Cu 0.3201 1.2651 'International Tables Vol C Tables 4.2.6.8 and 6.1.1.4'

loop_
_geom_angle_atom_site_label_1
_geom_angle_atom_site_label_2
_geom_angle_atom_site_label_3
_geom_angle
_geom_angle_site_symmetry_1
_geom_angle_site_symmetry_3
_geom_angle_publ_flag
O1 Cu1 N1 91.36(9) . . ?
O1 Cu1 O3 87.34(11) . . ?
N1 Cu1 O3 141.12(10) . . ?
O1 Cu1 N3 171.92(10) . . ?
N1 Cu1 N3 80.90(10) . . ?
O3 Cu1 N3 100.13(10) . . ?
O1 Cu1 O2 88.26(10) . . ?
N1 Cu1 O2 119.26(10) . . ?
O3 Cu1 O2 99.55(10) . . ?
N3 Cu1 O2 93.50(10) . . ?
C7 N1 N2 118.6(2) . . ?
C7 N1 Cu1 128.1(2) . . ?
N2 N1 Cu1 113.27(19) . . ?
C1 O1 Cu1 128.5(2) . . ?
O1 C1 C6 124.5(3) . . ?
O1 C1 C2 120.1(3) . . ?
C6 C1 C2 115.4(3) . . ?
H1WA O1W H1WB 105.2 . . ?
C8 N2 N1 117.5(2) . . ?
C8 N2 H2A 121.2 . . ?
N1 N2 H2A 121.2 . . ?
Cu1 O2 H2B 115.2 . . ?
Cu1 O2 H2C 116.1 . . ?
H2B O2 H2C 103.8 . . ?
C3 C2 C1 123.3(3) . . ?
C3 C2 Cl1 118.0(2) . . ?
C1 C2 Cl1 118.7(3) . . ?
C8 N3 C12 116.4(3) . . ?
C8 N3 Cu1 111.8(2) . . ?
C12 N3 Cu1 131.8(2) . . ?
Cu1 O3 H3A 110.4 . . ?
Cu1 O3 H3D 138.7 . . ?
H3A O3 H3D 109.7 . . ?
C2 C3 C4 119.3(3) . . ?
C2 C3 H3B 120.4 . . ?
C4 C3 H3B 120.4 . . ?
C5 C4 C3 120.6(3) . . ?
C5 C4 Cl2 120.4(3) . . ?
C3 C4 Cl2 119.0(3) . . ?
C4 C5 C6 120.2(3) . . ?
C4 C5 H5A 119.9 . . ?
C6 C5 H5A 119.9 . . ?
O6 N5 O6 159.9(15) 2_455 . ?
O6 N5 O8 46.1(8) 2_455 2_455 ?
O6 N5 O8 139.9(10) . 2_455 ?
O6 N5 O8 139.9(10) 2_455 . ?
O6 N5 O8 46.1(8) . . ?
O8 N5 O8 156.5(17) 2_455 . ?
O6 N5 O7 110.0(9) 2_455 . ?
O6 N5 O7 70.1(9) . . ?
O8 N5 O7 69.8(9) 2_455 . ?
O8 N5 O7 110.1(9) . . ?
O6 N5 O7 70.1(9) 2_455 2_455 ?
O6 N5 O7 110.0(9) . 2_455 ?
O8 N5 O7 110.1(9) 2_455 2_455 ?
O8 N5 O7 69.8(9) . 2_455 ?
O7 N5 O7 179.4(6) . 2_455 ?
C5 C6 C1 121.2(3) . . ?
C5 C6 C7 116.0(3) . . ?
C1 C6 C7 122.8(3) . . ?
N1 C7 C6 124.3(3) . . ?
N1 C7 H7A 117.8 . . ?
C6 C7 H7A 117.8 . . ?
N3 C8 N2 116.5(3) . . ?
N3 C8 C9 122.6(3) . . ?
N2 C8 C9 120.9(3) . . ?
C10 C9 C8 118.4(3) . . ?
C10 C9 H9A 120.8 . . ?
C8 C9 H9A 120.8 . . ?
C9 C10 C11 120.1(3) . . ?
C9 C10 H10A 120.0 . . ?
C11 C10 H10A 120.0 . . ?
C12 C11 C10 118.2(3) . . ?
C12 C11 H11A 120.9 . . ?
C10 C11 H11A 120.9 . . ?
N3 C12 C11 124.3(3) . . ?
N3 C12 Cl3 116.2(2) . . ?
C11 C12 Cl3 119.5(3) . . ?
N5 O7 O8 44.9(4) . 2_455 ?
N5 O7 O6 44.5(4) . . ?
O8 O7 O6 89.4(6) 2_455 . ?
O8 O6 N5 67.5(16) . . ?
O8 O6 O7 124(2) . . ?
N5 O6 O7 65.4(10) . . ?
O6 O8 N5 66.4(13) . . ?
O6 O8 O7 123.2(18) . 2_455 ?
N5 O8 O7 65.3(10) . 2_455 ?
O5 N4 O5 120.2(6) 2 . ?
O5 N4 O4 119.9(3) 2 . ?
O5 N4 O4 119.9(3) . . ?

loop_
_geom_bond_atom_site_label_1
_geom_bond_atom_site_label_2
_geom_bond_distance
_geom_bond_site_symmetry_2
_geom_bond_publ_flag
Cu1 O1 1.914(2) . ?
Cu1 N1 1.950(2) . ?
Cu1 O3 2.017(2) . ?
Cu1 N3 2.038(3) . ?
Cu1 O2 2.183(2) . ?
Cl1 C2 1.736(3) . ?
N1 C7 1.287(4) . ?
N1 N2 1.368(3) . ?
O1 C1 1.308(4) . ?
C1 C6 1.413(4) . ?
C1 C2 1.414(4) . ?
O1W H1WA 0.8573 . ?
O1W H1WB 0.8497 . ?
Cl2 C4 1.742(3) . ?
N2 C8 1.356(4) . ?
N2 H2A 0.8600 . ?
O2 H2B 0.8562 . ?
O2 H2C 0.8643 . ?
C2 C3 1.372(5) . ?
Cl3 C12 1.720(3) . ?
N3 C8 1.344(4) . ?
N3 C12 1.356(4) . ?
O3 H3A 0.8082 . ?
O3 H3D 0.8560 . ?
C3 C4 1.381(5) . ?
C3 H3B 0.9300 . ?
C4 C5 1.369(5) . ?
C5 C6 1.402(4) . ?
C5 H5A 0.9300 . ?
N5 O6 1.098(13) 2_455 ?
N5 O6 1.098(13) . ?
N5 O8 1.107(13) 2_455 ?
N5 O8 1.107(13) . ?
N5 O7 1.424(5) . ?
N5 O7 1.424(5) 2_455 ?
C6 C7 1.436(4) . ?
C7 H7A 0.9300 . ?
C8 C9 1.404(4) . ?
C9 C10 1.364(5) . ?
C9 H9A 0.9300 . ?
C10 C11 1.378(5) . ?
C10 H10A 0.9300 . ?
C11 C12 1.362(5) . ?
C11 H11A 0.9300 . ?
O7 O8 1.471(19) 2_455 ?
O7 O6 1.47(2) . ?
O6 O8 0.863(13) . ?
O8 O7 1.471(19) 2_455 ?
N4 O5 1.214(4) 2 ?
N4 O5 1.214(4) . ?
N4 O4 1.222(8) . ?

loop_
_geom_hbond_atom_site_label_D
_geom_hbond_atom_site_label_H
_geom_hbond_atom_site_label_A
_geom_hbond_distance_DH
_geom_hbond_distance_HA
_geom_hbond_distance_DA
_geom_hbond_angle_DHA
_geom_hbond_site_symmetry_A
O1W H1WA O1 0.86 2.41 2.994(4) 126.3 5_445
O1W H1WA Cl1 0.86 2.59 3.354(4) 149.0 5_445
O1W H1WB O5 0.85 2.16 2.983(6) 163.0 4_445
N2 H2A O5 0.86 2.17 2.947(4) 150.9 .
N2 H2A O4 0.86 2.45 3.208(3) 146.8 .
O2 H2B O1W 0.86 2.02 2.782(4) 147.1 5_445
O2 H2C O6 0.86 2.05 2.810(10) 146.6 6_545
O2 H2C O7 0.86 2.22 2.938(7) 141.0 6_545
O2 H2C Cl3 0.86 2.89 3.444(3) 123.7 .
O3 H3A O7 0.81 2.25 2.722(6) 118.1 .
O3 H3D O1W 0.86 1.91 2.762(4) 176.9 .
